data_4116306
loop_
_publ_author_name
'Thorsten Glaser'
'Thomas Beissel'
'Eckhard Bill'
'Thomas Weyherm\"uller'
'Volker Sch\"unemann'
'Wolfram Meyer-Klaucke'
'Alfred X. Trautwein'
'Karl Wieghardt'

_publ_section_title
;
 Electronic Structure of Linear Thiophenolate-Bridged Heterotrinuclear
 Complexes [LFeMFeL]n+ (M = Cr, Co, Fe; n= 1-3): Localized vs Delocalized
 Models
;
_journal_name_full 'Journal of the American Chemical Society'
_journal_page_first 2193
_journal_page_last 2208
_journal_paper_doi 10.1021/ja982898m
_journal_volume 121
_journal_year 1999
_chemical_formula_structural '[C78 H108 Cr Fe2 N6 S6]3+, 2(ClO4)-, PF6-, C3H6O'
_chemical_formula_sum 'C81 H114 Cl2 Cr F6 Fe2 N6 O9 P S6'
_chemical_formula_weight 1887.71
_chemical_name_systematic
; 
 ? 
;
_space_group_IT_number 33
_symmetry_cell_setting orthorhombic
_symmetry_space_group_name_Hall 'P 2c -2n'
_symmetry_space_group_name_H-M 'P n a 21'
_atom_sites_solution_hydrogens geom
_atom_sites_solution_primary direct
_atom_sites_solution_secondary difmap
_audit_creation_method SHELXL
_cell_angle_alpha 90.00
_cell_angle_beta 90.00
_cell_angle_gamma 90.00
_cell_formula_units_Z 4
_cell_length_a 20.488(4)
_cell_length_b 17.890(4)
_cell_length_c 25.116(5)
_cell_measurement_reflns_used 25
_cell_measurement_temperature 293(2)
_cell_measurement_theta_max 14.28
_cell_measurement_theta_min 7.96
_cell_volume 9206(3)
_computing_structure_refinement 'SHELXL-93 (Sheldrick, 1993)'
_computing_structure_solution 'SHELXS-86 (Sheldrick, 1990)'
_diffrn_ambient_temperature 293(2)
_diffrn_measurement_device 'Nonius CAD4'
_diffrn_measurement_method 2\q/\w-scan
_diffrn_radiation_monochromator graphite
_diffrn_radiation_source 'fine-focus sealed tube'
_diffrn_radiation_type MoK\a
_diffrn_radiation_wavelength 0.71073
_diffrn_reflns_av_R_equivalents 0.016
_diffrn_reflns_av_sigmaI/netI 0.092
_diffrn_reflns_limit_h_max 26
_diffrn_reflns_limit_h_min 0
_diffrn_reflns_limit_k_max 23
_diffrn_reflns_limit_k_min 0
_diffrn_reflns_limit_l_max 0
_diffrn_reflns_limit_l_min -32
_diffrn_reflns_number 11382
_diffrn_reflns_theta_max 25.00
_diffrn_reflns_theta_min 1.40
_diffrn_standards_decay_% none
_diffrn_standards_interval_count 100
_diffrn_standards_number 3
_exptl_absorpt_coefficient_mu 0.706
_exptl_crystal_colour 'almost black '
_exptl_crystal_density_diffrn 1.362
_exptl_crystal_F_000 3956
_exptl_crystal_size_max 0.35
_exptl_crystal_size_mid 0.28
_exptl_crystal_size_min 0.03
_refine_diff_density_max 0.931
_refine_diff_density_min -0.487
_refine_diff_density_rms 0.102
_refine_ls_abs_structure_details 'Flack H D (1983), Acta Cryst. A39, 876-881'
_refine_ls_abs_structure_Flack 0.08(3)
_refine_ls_extinction_method none
_refine_ls_goodness_of_fit_all 0.987
_refine_ls_goodness_of_fit_obs 1.065
_refine_ls_matrix_type full
_refine_ls_number_parameters 969
_refine_ls_number_reflns 7219
_refine_ls_number_restraints 21
_refine_ls_restrained_S_all 1.078
_refine_ls_restrained_S_obs 1.073
_refine_ls_R_factor_all 0.1216
_refine_ls_R_factor_obs 0.0631
_refine_ls_shift/esd_max -0.316
_refine_ls_shift/esd_mean 0.019
_refine_ls_structure_factor_coef Fsqd
_refine_ls_weighting_details 'w=1/[\s^2^(Fo^2^)+(0.1301P)^2^+0.0000P] where P=(Fo^2^+2Fc^2^)/3'
_refine_ls_weighting_scheme calc
_refine_ls_wR_factor_all 0.2147
_refine_ls_wR_factor_obs 0.1671
_reflns_number_observed 5425
_reflns_number_total 8314
_reflns_observed_criterion >2sigma(I)
_cod_data_source_file ja982898m_1.cif
_cod_data_source_block 1c
_cod_depositor_comments
;
The following automatic conversions were performed:

'_refine_ls_weighting_scheme' value 'calc
w=1/[\s^2^(Fo^2^)+(0.1301P)^2^+0.0000P] where P=(Fo^2^+2Fc^2^)/3' was
changed to 'calc'. New tag '_refine_ls_weighting_details' was
created. The value of the new tag was set to
'w=1/[\s^2^(Fo^2^)+(0.1301P)^2^+0.0000P] where P=(Fo^2^+2Fc^2^)/3'.

Automatic conversion script
Id: cif_fix_values 3143 2015-03-26 13:38:13Z robertas 
;
_cod_database_code 4116306

loop_
_symmetry_equiv_pos_as_xyz
'x, y, z'
'-x, -y, z+1/2'
'x+1/2, -y+1/2, z'
'-x+1/2, y+1/2, z+1/2'

loop_
_atom_site_aniso_label
_atom_site_aniso_U_11
_atom_site_aniso_U_22
_atom_site_aniso_U_33
_atom_site_aniso_U_23
_atom_site_aniso_U_13
_atom_site_aniso_U_12
Fe1 0.0395(8) 0.0426(8) 0.0459(9) -0.0065(7) 0.0020(7) 0.0036(6)
Fe2 0.0365(8) 0.0431(8) 0.0423(8) -0.0072(7) -0.0004(6) 0.0021(6)
Cr 0.0354(7) 0.0422(7) 0.0433(7) 0.0013(6) -0.0019(6) 0.0006(6)
S1 0.0377(13) 0.0438(14) 0.0448(15) -0.0012(13) -0.0003(11) 0.0038(11)
S2 0.0385(13) 0.050(2) 0.0407(15) -0.0017(13) 0.0023(12) -0.0019(11)
S3 0.0360(13) 0.0400(14) 0.045(2) -0.0028(13) 0.0000(11) 0.0029(11)
S4 0.0365(13) 0.0391(14) 0.048(2) -0.0007(13) -0.0004(12) 0.0001(11)
S5 0.0361(13) 0.0439(14) 0.046(2) -0.0014(13) -0.0008(11) 0.0031(11)
S6 0.0377(12) 0.0440(14) 0.0393(14) -0.0006(13) -0.0042(12) 0.0014(11)
N1 0.049(5) 0.052(5) 0.057(6) -0.011(5) 0.015(5) 0.011(5)
N2 0.057(6) 0.055(6) 0.043(5) -0.014(5) -0.001(5) -0.004(5)
N3 0.057(6) 0.038(5) 0.062(6) -0.012(6) 0.009(6) 0.016(4)
N4 0.036(4) 0.045(5) 0.056(6) -0.003(5) 0.002(5) -0.008(4)
N5 0.041(5) 0.053(6) 0.067(7) -0.015(5) -0.003(5) -0.006(4)
N6 0.043(5) 0.057(6) 0.054(6) -0.014(5) 0.002(4) 0.002(4)
C10 0.048(7) 0.093(10) 0.057(8) -0.023(7) -0.024(6) 0.025(7)
C11 0.074(14) 0.561(69) 0.157(24) -0.196(36) -0.036(16) 0.002(25)
C12 0.168(23) 0.429(52) 0.128(20) -0.151(27) -0.107(18) 0.161(28)
C13 0.259(32) 0.076(13) 0.134(20) -0.028(12) -0.013(21) -0.032(16)
C14 0.041(6) 0.054(7) 0.099(11) -0.013(7) -0.017(7) 0.006(5)
C15 0.043(6) 0.056(7) 0.063(8) -0.003(6) -0.003(6) 0.015(5)
C16 0.033(5) 0.047(6) 0.052(7) 0.004(5) 0.004(5) 0.010(4)
C17 0.046(6) 0.055(7) 0.058(7) -0.006(6) -0.004(6) 0.004(6)
C18 0.045(7) 0.061(8) 0.091(10) -0.006(7) 0.014(7) 0.005(6)
C19 0.046(7) 0.065(8) 0.078(10) -0.015(7) -0.009(7) 0.004(6)
C20 0.055(8) 0.063(10) 0.078(13) 0.007(7) -0.002(7) -0.009(6)
C21 0.086(13) 0.136(17) 0.180(24) -0.031(17) 0.027(14) -0.013(12)
C22 0.290(36) 0.118(19) 0.163(24) 0.091(18) -0.140(25) -0.054(20)
C23 0.132(15) 0.067(10) 0.102(13) -0.019(9) 0.000(11) 0.014(10)
C24 0.043(6) 0.061(7) 0.059(8) 0.013(6) 0.002(6) -0.004(6)
C25 0.043(6) 0.048(7) 0.043(6) 0.009(5) 0.006(5) -0.006(5)
C26 0.031(5) 0.066(8) 0.038(6) 0.017(5) -0.001(5) 0.007(5)
C27 0.048(7) 0.071(8) 0.043(7) 0.001(6) -0.004(5) -0.001(6)
C28 0.073(9) 0.078(10) 0.065(9) -0.006(7) -0.008(7) 0.003(7)
C29 0.060(8) 0.125(15) 0.070(10) 0.035(9) -0.024(8) -0.004(9)
C30 0.050(7) 0.067(8) 0.099(11) -0.003(8) 0.008(8) -0.004(6)
C31 0.073(9) 0.116(13) 0.108(13) 0.008(11) -0.001(9) 0.010(9)
C32 0.084(12) 0.142(17) 0.128(17) -0.058(13) 0.036(11) -0.009(11)
C33 0.096(13) 0.101(14) 0.288(34) 0.054(17) 0.129(19) 0.029(11)
C34 0.040(6) 0.073(9) 0.062(8) -0.001(7) 0.007(6) -0.001(6)
C35 0.046(6) 0.043(6) 0.059(7) -0.002(6) -0.003(6) -0.007(5)
C36 0.035(5) 0.047(6) 0.042(6) -0.007(5) -0.003(5) -0.006(4)
C37 0.055(6) 0.036(5) 0.050(7) 0.015(6) -0.002(6) 0.005(5)
C38 0.051(7) 0.041(7) 0.092(10) -0.001(7) 0.000(7) -0.008(5)
C39 0.055(7) 0.044(6) 0.078(10) 0.018(7) 0.018(7) -0.005(6)
C40 0.048(6) 0.064(8) 0.081(9) 0.017(7) 0.010(7) 0.001(6)
C44 0.048(6) 0.047(6) 0.055(7) 0.004(6) 0.002(6) -0.007(5)
C45 0.040(6) 0.042(6) 0.068(8) -0.001(6) -0.006(6) -0.003(5)
C46 0.047(6) 0.029(5) 0.059(7) 0.006(5) -0.002(6) -0.006(4)
C47 0.036(5) 0.060(7) 0.081(10) -0.032(8) 0.018(6) -0.013(5)
C48 0.073(9) 0.049(8) 0.068(8) 0.018(6) 0.001(7) -0.008(6)
C49 0.071(9) 0.060(8) 0.074(10) -0.003(9) 0.009(8) -0.020(7)
C50 0.074(9) 0.058(8) 0.071(9) -0.019(7) -0.004(7) 0.010(7)
C51 0.074(9) 0.127(14) 0.063(9) -0.033(9) 0.003(7) -0.008(9)
C52 0.055(8) 0.111(12) 0.079(10) -0.031(8) -0.015(7) 0.014(8)
C53 0.199(22) 0.090(13) 0.090(13) -0.040(11) -0.033(14) -0.023(13)
C54 0.051(7) 0.048(7) 0.052(7) -0.002(5) -0.003(5) 0.015(5)
C55 0.037(6) 0.047(6) 0.049(7) 0.001(5) -0.002(5) 0.001(5)
C56 0.039(5) 0.044(6) 0.053(7) -0.002(5) -0.008(5) 0.002(5)
C57 0.025(5) 0.052(6) 0.055(7) 0.002(5) 0.002(5) 0.007(5)
C58 0.045(6) 0.065(8) 0.049(7) -0.017(6) -0.004(6) 0.021(6)
C59 0.033(6) 0.063(8) 0.097(11) 0.005(7) -0.011(7) 0.010(5)
C60 0.070(9) 0.065(10) 0.072(12) 0.032(7) -0.009(8) 0.009(7)
C61 0.222(25) 0.053(10) 0.147(20) 0.035(11) -0.092(18) -0.007(13)
C62 0.105(14) 0.093(13) 0.151(19) 0.037(13) 0.003(13) -0.003(11)
C63 0.115(16) 0.108(15) 0.212(27) 0.053(17) 0.061(17) -0.029(12)
C64 0.036(6) 0.087(9) 0.045(7) 0.002(6) -0.013(5) 0.011(6)
C65 0.056(7) 0.064(8) 0.051(7) 0.001(6) -0.002(6) 0.005(6)
C66 0.058(7) 0.047(7) 0.054(7) -0.010(6) -0.010(6) 0.004(5)
C67 0.045(7) 0.061(8) 0.054(7) 0.002(6) 0.003(5) 0.001(5)
C68 0.049(7) 0.091(10) 0.045(7) 0.006(7) -0.022(6) -0.003(6)
C69 0.074(9) 0.056(8) 0.065(9) 0.010(7) -0.005(7) 0.011(6)
C71 0.052(7) 0.064(8) 0.051(7) -0.012(6) 0.005(6) 0.003(6)
C72 0.059(7) 0.069(8) 0.050(7) -0.003(6) 0.007(6) -0.001(6)
C73 0.054(7) 0.073(9) 0.050(7) -0.008(6) -0.002(6) -0.005(6)
C74 0.050(7) 0.046(7) 0.058(9) -0.023(6) -0.003(6) 0.002(5)
C75 0.055(7) 0.041(6) 0.093(11) -0.037(7) 0.001(7) 0.006(6)
C76 0.050(7) 0.070(8) 0.065(8) -0.002(7) 0.010(6) 0.010(6)
C77 0.031(5) 0.067(8) 0.054(7) 0.003(6) 0.009(5) 0.016(5)
C78 0.052(7) 0.058(7) 0.044(7) 0.002(6) -0.008(5) -0.001(5)
C79 0.045(7) 0.051(7) 0.068(10) 0.011(7) 0.010(6) 0.002(5)
C81 0.061(7) 0.060(7) 0.059(8) -0.004(7) 0.007(6) 0.015(6)
C82 0.036(5) 0.054(7) 0.078(9) -0.019(7) 0.001(6) 0.018(5)
C83 0.053(7) 0.088(9) 0.052(7) -0.018(7) 0.016(6) -0.003(7)
C84 0.058(7) 0.072(8) 0.038(6) -0.006(6) -0.001(5) -0.010(6)
C85 0.061(8) 0.061(8) 0.072(9) -0.036(7) -0.005(7) -0.005(6)
C86 0.059(8) 0.054(8) 0.078(11) -0.019(7) -0.005(7) -0.009(6)
C87 0.057(7) 0.028(6) 0.079(11) -0.003(6) -0.017(7) 0.002(5)
C88 0.053(7) 0.057(7) 0.067(9) -0.010(6) -0.003(6) -0.002(6)
C89 0.052(7) 0.075(9) 0.050(8) -0.004(6) -0.010(6) -0.010(6)
P1 0.089(3) 0.068(2) 0.216(8) -0.013(4) 0.036(4) 0.017(2)
Cl1 0.094(4) 0.238(8) 0.085(4) -0.047(4) 0.026(3) -0.059(4)
O11 0.155(18) 0.980(88) 0.108(15) 0.024(26) -0.003(12) -0.317(35)
O12 0.122(11) 0.570(41) 0.147(14) -0.213(21) 0.089(11) -0.211(19)
O13 0.115(12) 0.521(44) 0.141(16) -0.176(23) -0.033(11) 0.107(19)
O14 0.353(42) 0.383(47) 0.740(86) 0.347(55) 0.428(53) 0.228(38)
Cl2 0.076(2) 0.107(3) 0.097(4) -0.027(2) -0.001(2) 0.030(2)
O21 0.053(6) 0.212(16) 0.161(15) 0.039(12) -0.025(8) -0.020(8)
O22 0.077(8) 0.166(14) 0.341(28) -0.105(16) -0.052(12) 0.057(9)
O23 0.207(21) 0.361(35) 0.274(30) -0.248(30) -0.011(19) 0.040(20)

loop_
_atom_site_label
_atom_site_type_symbol
_atom_site_fract_x
_atom_site_fract_y
_atom_site_fract_z
_atom_site_U_iso_or_equiv
_atom_site_thermal_displace_type
_atom_site_occupancy
_atom_site_calc_flag
_atom_site_refinement_flags
_atom_site_disorder_group
Fe1 Fe 0.16573(7) -0.11592(8) -0.00543(6) 0.0427(4) Uani 1 d . .
Fe2 Fe 0.09445(7) 0.11586(8) 0.15011(6) 0.0406(4) Uani 1 d . .
Cr Cr 0.12948(8) 0.00011(12) 0.07185(9) 0.0403(3) Uani 1 d . .
S1 S 0.20161(12) -0.10622(15) 0.07911(11) 0.0421(6) Uani 1 d . .
S2 S 0.18487(12) 0.00743(15) -0.01242(11) 0.0431(6) Uani 1 d . .
S3 S 0.06470(12) -0.08759(15) 0.02315(11) 0.0404(6) Uani 1 d . .
S4 S 0.19492(12) 0.08791(14) 0.11905(11) 0.0413(6) Uani 1 d . .
S5 S 0.05811(12) 0.10736(15) 0.06458(11) 0.0419(6) Uani 1 d . .
S6 S 0.07422(12) -0.00779(14) 0.15477(10) 0.0403(6) Uani 1 d . .
N1 N 0.2569(4) -0.1478(5) -0.0344(4) 0.053(2) Uani 1 d . .
N2 N 0.1381(5) -0.1214(5) -0.0841(4) 0.052(2) Uani 1 d . .
N3 N 0.1463(4) -0.2288(5) -0.0043(5) 0.052(2) Uani 1 d . .
N4 N 0.1136(4) 0.2271(5) 0.1464(4) 0.045(2) Uani 1 d . .
N5 N 0.0043(4) 0.1479(5) 0.1768(4) 0.054(2) Uani 1 d . .
N6 N 0.1232(4) 0.1206(5) 0.2282(4) 0.051(2) Uani 1 d . .
C10 C 0.3998(6) -0.0075(8) 0.1926(5) 0.066(4) Uani 1 d . .
C11 C 0.3549(11) 0.0094(25) 0.2268(12) 0.264(24) Uani 1 d . .
H11A H 0.3291(11) -0.0341(25) 0.2344(12) 0.396 Uiso 1 calc R .
H11B H 0.3275(11) 0.0480(25) 0.2125(12) 0.396 Uiso 1 calc R .
H11C H 0.3749(11) 0.0269(25) 0.2591(12) 0.396 Uiso 1 calc R .
C12 C 0.4624(13) -0.0413(20) 0.2054(10) 0.242(21) Uani 1 d . .
H12A H 0.4884(13) -0.0451(20) 0.1737(10) 0.362 Uiso 1 calc R .
H12B H 0.4555(13) -0.0903(20) 0.2199(10) 0.362 Uiso 1 calc R .
H12C H 0.4847(13) -0.0109(20) 0.2311(10) 0.362 Uiso 1 calc R .
C13 C 0.4324(15) 0.0668(11) 0.1865(10) 0.156(11) Uani 1 d . .
H13A H 0.4672(15) 0.0628(11) 0.1610(10) 0.235 Uiso 1 calc R .
H13B H 0.4499(15) 0.0822(11) 0.2202(10) 0.235 Uiso 1 calc R .
H13C H 0.4012(15) 0.1030(11) 0.1745(10) 0.235 Uiso 1 calc R .
C14 C 0.3734(6) -0.0375(7) 0.1395(6) 0.065(4) Uani 1 d . .
C15 C 0.3082(5) -0.0565(6) 0.1307(5) 0.054(3) Uani 1 d . .
H15 H 0.2791(5) -0.0542(6) 0.1591(5) 0.065 Uiso 1 calc R .
C16 C 0.2850(5) -0.0789(6) 0.0811(5) 0.044(3) Uani 1 d . .
C17 C 0.3287(6) -0.0825(7) 0.0375(5) 0.053(3) Uani 1 d . .
C18 C 0.3938(6) -0.0660(7) 0.0478(6) 0.066(4) Uani 1 d . .
H18 H 0.4235(6) -0.0702(7) 0.0200(6) 0.079 Uiso 1 calc R .
C19 C 0.4160(6) -0.0445(7) 0.0951(6) 0.063(3) Uani 1 d . .
H19 H 0.4602(6) -0.0340(7) 0.0992(6) 0.075 Uiso 1 calc R .
C20 C 0.1217(6) 0.2563(8) -0.1055(8) 0.065(4) Uani 1 d . .
C21 C 0.1910(9) 0.2722(13) -0.1139(11) 0.134(8) Uani 1 d . .
H21A H 0.2159(9) 0.2517(13) -0.0850(11) 0.200 Uiso 1 calc R .
H21B H 0.1975(9) 0.3252(13) -0.1154(11) 0.200 Uiso 1 calc R .
H21C H 0.2050(9) 0.2499(13) -0.1467(11) 0.200 Uiso 1 calc R .
C22 C 0.0843(15) 0.2885(13) -0.1515(11) 0.190(15) Uani 1 d . .
H22A H 0.0385(15) 0.2789(13) -0.1468(11) 0.285 Uiso 1 calc R .
H22B H 0.0988(15) 0.2657(13) -0.1840(11) 0.285 Uiso 1 calc R .
H22C H 0.0915(15) 0.3415(13) -0.1532(11) 0.285 Uiso 1 calc R .
C23 C 0.1045(9) 0.2900(9) -0.0550(7) 0.100(6) Uani 1 d . .
H23A H 0.0594(9) 0.2802(9) -0.0474(7) 0.150 Uiso 1 calc R .
H23B H 0.1114(9) 0.3430(9) -0.0569(7) 0.150 Uiso 1 calc R .
H23C H 0.1312(9) 0.2692(9) -0.0274(7) 0.150 Uiso 1 calc R .
C24 C 0.1114(6) 0.1712(7) -0.1044(5) 0.054(3) Uani 1 d . .
C25 C 0.1415(5) 0.1284(6) -0.0647(4) 0.045(3) Uani 1 d . .
H25 H 0.1662(5) 0.1526(6) -0.0388(4) 0.054 Uiso 1 calc R .
C26 C 0.1358(5) 0.0514(7) -0.0626(4) 0.045(3) Uani 1 d . .
C27 C 0.1003(6) 0.0109(7) -0.0993(5) 0.054(3) Uani 1 d . .
C28 C 0.0691(7) 0.0527(9) -0.1398(6) 0.072(4) Uani 1 d . .
H28 H 0.0440(7) 0.0285(9) -0.1654(6) 0.086 Uiso 1 calc R .
C29 C 0.0763(7) 0.1342(11) -0.1413(6) 0.085(5) Uani 1 d . .
H29 H 0.0561(7) 0.1610(11) -0.1684(6) 0.102 Uiso 1 calc R .
C30 C -0.1234(6) -0.1722(8) 0.1508(7) 0.072(4) Uani 1 d . .
C31 C -0.1763(8) -0.1456(11) 0.1130(8) 0.099(5) Uani 1 d . .
H31A H -0.1874(8) -0.1852(11) 0.0888(8) 0.148 Uiso 1 calc R .
H31B H -0.1608(8) -0.1033(11) 0.0932(8) 0.148 Uiso 1 calc R .
H31C H -0.2143(8) -0.1315(11) 0.1330(8) 0.148 Uiso 1 calc R .
C32 C -0.1071(9) -0.1065(11) 0.1866(9) 0.118(7) Uani 1 d . .
H32A H -0.0736(9) -0.1209(11) 0.2113(9) 0.177 Uiso 1 calc R .
H32B H -0.1454(9) -0.0917(11) 0.2059(9) 0.177 Uiso 1 calc R .
H32C H -0.0920(9) -0.0654(11) 0.1654(9) 0.177 Uiso 1 calc R .
C33 C -0.1494(10) -0.2383(11) 0.1847(13) 0.162(13) Uani 1 d . .
H33A H -0.1593(10) -0.2798(11) 0.1618(13) 0.242 Uiso 1 calc R .
H33B H -0.1883(10) -0.2231(11) 0.2031(13) 0.242 Uiso 1 calc R .
H33C H -0.1168(10) -0.2529(11) 0.2101(13) 0.242 Uiso 1 calc R .
C34 C -0.0604(5) -0.1943(8) 0.1191(6) 0.058(3) Uani 1 d . .
C35 C -0.0261(5) -0.1421(6) 0.0906(5) 0.050(3) Uani 1 d . .
H35 H -0.0423(5) -0.0936(6) 0.0885(5) 0.060 Uiso 1 calc R .
C36 C 0.0311(5) -0.1588(6) 0.0653(4) 0.041(2) Uani 1 d . .
C37 C 0.0563(5) -0.2316(6) 0.0680(5) 0.047(3) Uani 1 d . .
C38 C 0.0200(6) -0.2829(6) 0.0952(6) 0.061(3) Uani 1 d . .
H38 H 0.0342(6) -0.3322(6) 0.0961(6) 0.073 Uiso 1 calc R .
C39 C -0.0377(6) -0.2643(7) 0.1219(6) 0.059(3) Uani 1 d . .
H39 H -0.0601(6) -0.3003(7) 0.1414(6) 0.071 Uiso 1 calc R .
C40 C 0.3817(6) 0.1739(7) -0.0076(6) 0.064(3) Uani 1 d . .
C41 C 0.4143(18) 0.2404(22) -0.0297(17) 0.132(14) Uiso 0.67 d P 1
H41A H 0.4532(18) 0.2255(22) -0.0481(17) 0.198 Uiso 0.67 calc PR 1
H41B H 0.4255(18) 0.2739(22) -0.0013(17) 0.198 Uiso 0.67 calc PR 1
H41C H 0.3854(18) 0.2652(22) -0.0540(17) 0.198 Uiso 0.67 calc PR 1
C42 C 0.4325(11) 0.1451(14) 0.0326(10) 0.086(7) Uiso 0.67 d P 1
H42A H 0.4169(11) 0.0999(14) 0.0487(10) 0.128 Uiso 0.67 calc PR 1
H42B H 0.4394(11) 0.1822(14) 0.0597(10) 0.128 Uiso 0.67 calc PR 1
H42C H 0.4729(11) 0.1354(14) 0.0146(10) 0.128 Uiso 0.67 calc PR 1
C43 C 0.3601(12) 0.1111(14) -0.0496(10) 0.077(6) Uiso 0.67 d P 1
H43A H 0.3403(12) 0.0700(14) -0.0310(10) 0.116 Uiso 0.67 calc PR 1
H43B H 0.3977(12) 0.0938(14) -0.0687(10) 0.116 Uiso 0.67 calc PR 1
H43C H 0.3292(12) 0.1320(14) -0.0742(10) 0.116 Uiso 0.67 calc PR 1
C41X C 0.3993(17) 0.2321(18) -0.0499(13) 0.039(7) Uiso 0.33 d P 2
H41D H 0.4387(17) 0.2173(18) -0.0677(13) 0.058 Uiso 0.33 calc PR 2
H41E H 0.4057(17) 0.2798(18) -0.0332(13) 0.058 Uiso 0.33 calc PR 2
H41F H 0.3644(17) 0.2357(18) -0.0753(13) 0.058 Uiso 0.33 calc PR 2
C42X C 0.4455(32) 0.2053(39) 0.0322(28) 0.132(21) Uiso 0.33 d P 2
H42D H 0.4863(32) 0.1938(39) 0.0154(28) 0.197 Uiso 0.33 calc PR 2
H42E H 0.4433(32) 0.1811(39) 0.0663(28) 0.197 Uiso 0.33 calc PR 2
H42F H 0.4419(32) 0.2584(39) 0.0369(28) 0.197 Uiso 0.33 calc PR 2
C43X C 0.3846(27) 0.1005(30) -0.0330(23) 0.088(15) Uiso 0.33 d P 2
H43D H 0.4253(27) 0.0953(30) -0.0515(23) 0.131 Uiso 0.33 calc PR 2
H43E H 0.3492(27) 0.0956(30) -0.0578(23) 0.131 Uiso 0.33 calc PR 2
H43F H 0.3811(27) 0.0622(30) -0.0063(23) 0.131 Uiso 0.33 calc PR 2
C44 C 0.3197(6) 0.1943(6) 0.0225(5) 0.050(3) Uani 1 d . .
C45 C 0.2850(5) 0.1413(6) 0.0528(5) 0.050(3) Uani 1 d . .
H45 H 0.3011(5) 0.0929(6) 0.0560(5) 0.060 Uiso 1 calc R .
C46 C 0.2277(5) 0.1602(5) 0.0776(5) 0.045(3) Uani 1 d . .
C47 C 0.2008(5) 0.2317(7) 0.0742(6) 0.059(4) Uani 1 d . .
C48 C 0.2375(6) 0.2858(7) 0.0472(5) 0.063(3) Uani 1 d . .
H48 H 0.2223(6) 0.3348(7) 0.0462(5) 0.076 Uiso 1 calc R .
C49 C 0.2950(7) 0.2692(8) 0.0224(6) 0.069(4) Uani 1 d . .
H49 H 0.3182(7) 0.3068(8) 0.0052(6) 0.082 Uiso 1 calc R .
C50 C -0.1403(7) 0.0094(7) -0.0478(6) 0.068(4) Uani 1 d . .
C51 C -0.0910(8) 0.0080(10) -0.0904(6) 0.088(5) Uani 1 d . .
H51A H -0.1101(8) -0.0117(10) -0.1223(6) 0.132 Uiso 1 calc R .
H51B H -0.0551(8) -0.0230(10) -0.0797(6) 0.132 Uiso 1 calc R .
H51C H -0.0756(8) 0.0579(10) -0.0969(6) 0.132 Uiso 1 calc R .
C52 C -0.1976(6) 0.0615(9) -0.0664(6) 0.082(4) Uani 1 d . .
H52A H -0.2306(6) 0.0631(9) -0.0393(6) 0.122 Uiso 1 calc R .
H52B H -0.2160(6) 0.0422(9) -0.0987(6) 0.122 Uiso 1 calc R .
H52C H -0.1811(6) 0.1110(9) -0.0726(6) 0.122 Uiso 1 calc R .
C53 C -0.1621(11) -0.0713(11) -0.0370(8) 0.126(8) Uani 1 d . .
H53A H -0.1941(11) -0.0717(11) -0.0091(8) 0.189 Uiso 1 calc R .
H53B H -0.1250(11) -0.1006(11) -0.0264(8) 0.189 Uiso 1 calc R .
H53C H -0.1806(11) -0.0921(11) -0.0688(8) 0.189 Uiso 1 calc R .
C54 C -0.1142(6) 0.0398(6) 0.0058(5) 0.050(3) Uani 1 d . .
C55 C -0.0502(5) 0.0571(6) 0.0135(5) 0.044(3) Uani 1 d . .
H55 H -0.0214(5) 0.0549(6) -0.0151(5) 0.053 Uiso 1 calc R .
C56 C -0.0267(5) 0.0783(6) 0.0640(5) 0.045(3) Uani 1 d . .
C57 C -0.0662(5) 0.0830(6) 0.1063(4) 0.044(3) Uani 1 d . .
C58 C -0.1338(6) 0.0683(7) 0.0977(5) 0.053(3) Uani 1 d . .
H58 H -0.1631(6) 0.0738(7) 0.1257(5) 0.064 Uiso 1 calc R .
C59 C -0.1557(5) 0.0464(7) 0.0497(6) 0.064(4) Uani 1 d . .
H59 H -0.1997(5) 0.0352(7) 0.0456(6) 0.077 Uiso 1 calc R .
C60 C 0.1312(7) -0.2543(8) 0.2526(8) 0.069(5) Uani 1 d . .
C61 C 0.1707(12) -0.2907(9) 0.2942(9) 0.141(10) Uani 1 d . .
H61A H 0.1611(12) -0.3432(9) 0.2949(9) 0.211 Uiso 1 calc R .
H61B H 0.1605(12) -0.2691(9) 0.3282(9) 0.211 Uiso 1 calc R .
H61C H 0.2162(12) -0.2835(9) 0.2866(9) 0.211 Uiso 1 calc R .
C62 C 0.1499(10) -0.2951(10) 0.1967(9) 0.116(7) Uani 1 d . .
H62A H 0.1423(10) -0.3478(10) 0.1997(9) 0.174 Uiso 1 calc R .
H62B H 0.1952(10) -0.2864(10) 0.1888(9) 0.174 Uiso 1 calc R .
H62C H 0.1235(10) -0.2750(10) 0.1686(9) 0.174 Uiso 1 calc R .
C63 C 0.0568(10) -0.2646(12) 0.2641(12) 0.145(10) Uani 1 d . .
H63A H 0.0470(10) -0.3169(12) 0.2670(12) 0.217 Uiso 1 calc R .
H63B H 0.0319(10) -0.2433(12) 0.2355(12) 0.217 Uiso 1 calc R .
H63C H 0.0458(10) -0.2400(12) 0.2969(12) 0.217 Uiso 1 calc R .
C64 C 0.1429(5) -0.1727(8) 0.2474(5) 0.056(3) Uani 1 d . .
C65 C 0.1135(6) -0.1302(7) 0.2076(5) 0.057(3) Uani 1 d . .
H65 H 0.0871(6) -0.1540(7) 0.1827(5) 0.068 Uiso 1 calc R .
C66 C 0.1226(6) -0.0507(6) 0.2039(5) 0.053(3) Uani 1 d . .
C67 C 0.1618(5) -0.0142(7) 0.2435(5) 0.053(3) Uani 1 d . .
C68 C 0.1913(6) -0.0573(8) 0.2800(5) 0.062(3) Uani 1 d . .
H68 H 0.2172(6) -0.0347(8) 0.3059(5) 0.074 Uiso 1 calc R .
C69 C 0.1844(7) -0.1338(7) 0.2806(6) 0.065(4) Uani 1 d . .
H69 H 0.2093(7) -0.1609(7) 0.3048(6) 0.078 Uiso 1 calc R .
C71 C 0.2538(6) -0.1540(7) -0.0934(5) 0.056(3) Uani 1 d . .
H71A H 0.2468(6) -0.2057(7) -0.1034(5) 0.067 Uiso 1 calc R .
H71B H 0.2949(6) -0.1377(7) -0.1087(5) 0.067 Uiso 1 calc R .
C72 C 0.1995(6) -0.1070(8) -0.1147(5) 0.059(3) Uani 1 d . .
H72A H 0.1926(6) -0.1187(8) -0.1520(5) 0.071 Uiso 1 calc R .
H72B H 0.2112(6) -0.0546(8) -0.1120(5) 0.071 Uiso 1 calc R .
C73 C 0.1166(6) -0.2030(7) -0.0960(5) 0.059(3) Uani 1 d . .
H73A H 0.0806(6) -0.2027(7) -0.1211(5) 0.071 Uiso 1 calc R .
H73B H 0.1526(6) -0.2301(7) -0.1120(5) 0.071 Uiso 1 calc R .
C74 C 0.0959(6) -0.2410(7) -0.0460(6) 0.051(3) Uani 1 d . .
H74A H 0.0544(6) -0.2211(7) -0.0342(6) 0.061 Uiso 1 calc R .
H74B H 0.0906(6) -0.2941(7) -0.0525(6) 0.061 Uiso 1 calc R .
C75 C 0.2082(6) -0.2709(7) -0.0166(6) 0.063(4) Uani 1 d . .
H75A H 0.2111(6) -0.3141(7) 0.0066(6) 0.076 Uiso 1 calc R .
H75B H 0.2064(6) -0.2889(7) -0.0530(6) 0.076 Uiso 1 calc R .
C76 C 0.2681(5) -0.2237(7) -0.0097(6) 0.061(3) Uani 1 d . .
H76A H 0.2778(5) -0.2181(7) 0.0279(6) 0.074 Uiso 1 calc R .
H76B H 0.3051(5) -0.2478(7) -0.0266(6) 0.074 Uiso 1 calc R .
C77 C 0.3124(5) -0.0988(7) -0.0211(5) 0.050(3) Uani 1 d . .
H77A H 0.3049(5) -0.0511(7) -0.0384(5) 0.060 Uiso 1 calc R .
H77B H 0.3511(5) -0.1203(7) -0.0373(5) 0.060 Uiso 1 calc R .
C78 C 0.0854(6) -0.0713(7) -0.1010(5) 0.051(3) Uani 1 d . .
H78A H 0.0477(6) -0.0806(7) -0.0786(5) 0.061 Uiso 1 calc R .
H78B H 0.0733(6) -0.0842(7) -0.1372(5) 0.061 Uiso 1 calc R .
C79 C 0.1221(5) -0.2606(7) 0.0480(6) 0.054(4) Uani 1 d . .
H79A H 0.1191(5) -0.3145(7) 0.0444(6) 0.065 Uiso 1 calc R .
H79B H 0.1547(5) -0.2503(7) 0.0751(6) 0.065 Uiso 1 calc R .
C81 C 0.0536(6) 0.2725(8) 0.1630(5) 0.060(3) Uani 1 d . .
H81A H 0.0570(6) 0.2870(8) 0.2001(5) 0.072 Uiso 1 calc R .
H81B H 0.0501(6) 0.3174(8) 0.1416(5) 0.072 Uiso 1 calc R .
C82 C -0.0071(5) 0.2222(6) 0.1545(6) 0.056(3) Uani 1 d . .
H82A H -0.0447(5) 0.2447(6) 0.1715(6) 0.067 Uiso 1 calc R .
H82B H -0.0162(5) 0.2179(6) 0.1167(6) 0.067 Uiso 1 calc R .
C83 C 0.0064(6) 0.1502(8) 0.2388(5) 0.064(3) Uani 1 d . .
H83A H -0.0343(6) 0.1307(8) 0.2529(5) 0.077 Uiso 1 calc R .
H83B H 0.0107(6) 0.2017(8) 0.2505(5) 0.077 Uiso 1 calc R .
C84 C 0.0636(6) 0.1041(8) 0.2607(5) 0.056(3) Uani 1 d . .
H84A H 0.0714(6) 0.1170(8) 0.2977(5) 0.067 Uiso 1 calc R .
H84B H 0.0533(6) 0.0512(8) 0.2588(5) 0.067 Uiso 1 calc R .
C85 C 0.1485(7) 0.2001(7) 0.2402(6) 0.065(4) Uani 1 d . .
H85A H 0.1151(7) 0.2286(7) 0.2587(6) 0.078 Uiso 1 calc R .
H85B H 0.1867(7) 0.1975(7) 0.2630(6) 0.078 Uiso 1 calc R .
C86 C 0.1658(6) 0.2383(8) 0.1880(7) 0.063(4) Uani 1 d . .
H86A H 0.2068(6) 0.2183(8) 0.1749(7) 0.076 Uiso 1 calc R .
H86B H 0.1717(6) 0.2914(8) 0.1942(7) 0.076 Uiso 1 calc R .
C87 C 0.1363(6) 0.2583(6) 0.0962(6) 0.055(4) Uani 1 d . .
H87A H 0.1390(6) 0.3121(6) 0.1004(6) 0.065 Uiso 1 calc R .
H87B H 0.1031(6) 0.2485(6) 0.0696(6) 0.065 Uiso 1 calc R .
C88 C -0.0510(6) 0.0970(7) 0.1639(5) 0.059(3) Uani 1 d . .
H88A H -0.0900(6) 0.1172(7) 0.1805(5) 0.070 Uiso 1 calc R .
H88B H -0.0423(6) 0.0491(7) 0.1806(5) 0.070 Uiso 1 calc R .
C89 C 0.1758(6) 0.0691(8) 0.2457(5) 0.059(3) Uani 1 d . .
H89A H 0.1871(6) 0.0817(8) 0.2821(5) 0.071 Uiso 1 calc R .
H89B H 0.2140(6) 0.0788(8) 0.2239(5) 0.071 Uiso 1 calc R .
P1 P 0.1350(3) 0.4992(3) 0.0842(4) 0.124(3) Uani 1 d . .
F1 F 0.1770(16) 0.4539(17) 0.1171(15) 0.315(14) Uiso 1 d . .
F2 F 0.0728(12) 0.5410(14) 0.0480(12) 0.268(11) Uiso 1 d . .
F3 F 0.0847(18) 0.4551(20) 0.1001(16) 0.342(16) Uiso 1 d . .
F4 F 0.1068(14) 0.5521(17) 0.1188(13) 0.290(12) Uiso 1 d . .
F5 F 0.1776(12) 0.5571(14) 0.0652(11) 0.259(10) Uiso 1 d . .
F6 F 0.1422(15) 0.4526(19) 0.0390(15) 0.323(15) Uiso 1 d . .
Cl1 Cl 0.3309(3) 0.2626(5) 0.2565(2) 0.139(3) Uani 1 d D .
O11 O 0.3932(7) 0.2377(17) 0.2719(8) 0.414(31) Uani 1 d D .
O12 O 0.2797(7) 0.2546(15) 0.2921(6) 0.280(16) Uani 1 d D .
O13 O 0.3184(8) 0.2317(17) 0.2099(7) 0.259(16) Uani 1 d D .
O14 O 0.3435(14) 0.3423(10) 0.2587(15) 0.492(43) Uani 1 d D .
Cl2 Cl 0.4248(2) -0.2561(3) -0.1146(2) 0.0936(15) Uani 1 d D .
O21 O 0.3603(5) -0.2777(9) -0.1269(7) 0.142(6) Uani 1 d D .
O22 O 0.4623(6) -0.3191(8) -0.1158(9) 0.195(10) Uani 1 d D .
O23 O 0.4318(11) -0.2138(16) -0.0714(10) 0.281(17) Uani 1 d D .
O24 O 0.4500(16) -0.2122(17) -0.1583(11) 0.316(17) Uiso 1 d D .
O100 O 0.3138(11) -0.0014(11) -0.1582(10) 0.180(7) Uiso 1 d . .
C100 C 0.3141(16) -0.0146(17) -0.2082(14) 0.162(10) Uiso 1 d . .
C102 C 0.2597(21) 0.0008(22) -0.2389(17) 0.246(17) Uiso 1 d . .
H10A H 0.2266(21) 0.0231(22) -0.2169(17) 0.369 Uiso 1 calc R .
H10B H 0.2433(21) -0.0448(22) -0.2540(17) 0.369 Uiso 1 calc R .
H10C H 0.2714(21) 0.0348(22) -0.2669(17) 0.369 Uiso 1 calc R .
C101 C 0.3674(23) -0.0559(28) -0.2284(19) 0.289(23) Uiso 1 d . .
H10D H 0.3996(23) -0.0621(28) -0.2009(19) 0.434 Uiso 1 calc R .
H10E H 0.3863(23) -0.0296(28) -0.2579(19) 0.434 Uiso 1 calc R .
H10F H 0.3525(23) -0.1041(28) -0.2400(19) 0.434 Uiso 1 calc R .

loop_
_atom_type_symbol
_atom_type_description
_atom_type_scat_dispersion_real
_atom_type_scat_dispersion_imag
_atom_type_scat_source
C C 0.0033 0.0016 'International Tables Vol C Tables 4.2.6.8 and 6.1.1.4'
H H 0.0000 0.0000 'International Tables Vol C Tables 4.2.6.8 and 6.1.1.4'
N N 0.0061 0.0033 'International Tables Vol C Tables 4.2.6.8 and 6.1.1.4'
O O 0.0106 0.0060 'International Tables Vol C Tables 4.2.6.8 and 6.1.1.4'
F F 0.0171 0.0103 'International Tables Vol C Tables 4.2.6.8 and 6.1.1.4'
P P 0.1023 0.0942 'International Tables Vol C Tables 4.2.6.8 and 6.1.1.4'
S S 0.1246 0.1234 'International Tables Vol C Tables 4.2.6.8 and 6.1.1.4'
Cl Cl 0.1484 0.1585 'International Tables Vol C Tables 4.2.6.8 and 6.1.1.4'
Cr Cr 0.3209 0.6236 'International Tables Vol C Tables 4.2.6.8 and 6.1.1.4'
Fe Fe 0.3463 0.8444 'International Tables Vol C Tables 4.2.6.8 and 6.1.1.4'

loop_
_geom_angle_atom_site_label_1
_geom_angle_atom_site_label_2
_geom_angle_atom_site_label_3
_geom_angle
N2 Fe1 N3 85.0(4)
N2 Fe1 N1 84.1(4)
N3 Fe1 N1 84.8(4)
N2 Fe1 S3 93.7(3)
N3 Fe1 S3 92.2(3)
N1 Fe1 S3 176.4(3)
N2 Fe1 S2 91.1(3)
N3 Fe1 S2 176.1(3)
N1 Fe1 S2 94.9(3)
S3 Fe1 S2 87.95(11)
N2 Fe1 S1 176.5(3)
N3 Fe1 S1 97.2(3)
N1 Fe1 S1 93.3(3)
S3 Fe1 S1 88.98(11)
S2 Fe1 S1 86.62(11)
N2 Fe1 Cr 126.8(3)
N3 Fe1 Cr 129.4(3)
N1 Fe1 Cr 130.6(3)
S3 Fe1 Cr 52.92(8)
S2 Fe1 Cr 53.27(8)
S1 Fe1 Cr 53.52(8)
N4 Fe2 N5 85.1(4)
N4 Fe2 N6 87.0(4)
N5 Fe2 N6 86.3(4)
N4 Fe2 S6 179.4(3)
N5 Fe2 S6 95.3(3)
N6 Fe2 S6 92.5(3)
N4 Fe2 S4 91.4(3)
N5 Fe2 S4 176.5(3)
N6 Fe2 S4 94.4(3)
S6 Fe2 S4 88.18(10)
N4 Fe2 S5 94.9(3)
N5 Fe2 S5 91.9(3)
N6 Fe2 S5 177.2(3)
S6 Fe2 S5 85.61(11)
S4 Fe2 S5 87.56(11)
N4 Fe2 Cr 127.7(3)
N5 Fe2 Cr 129.5(3)
N6 Fe2 Cr 126.7(3)
S6 Fe2 Cr 52.35(8)
S4 Fe2 Cr 52.49(8)
S5 Fe2 Cr 53.36(8)
S6 Cr S4 82.59(11)
S6 Cr S3 98.33(11)
S4 Cr S3 179.07(15)
S6 Cr S2 179.56(14)
S4 Cr S2 97.85(12)
S3 Cr S2 81.23(11)
S6 Cr S1 100.29(12)
S4 Cr S1 97.90(11)
S3 Cr S1 82.04(11)
S2 Cr S1 79.67(11)
S6 Cr S5 79.93(11)
S4 Cr S5 81.65(11)
S3 Cr S5 98.41(11)
S2 Cr S5 100.12(12)
S1 Cr S5 179.47(14)
S6 Cr Fe1 131.15(11)
S4 Cr Fe1 130.75(10)
S3 Cr Fe1 48.60(8)
S2 Cr Fe1 48.52(8)
S1 Cr Fe1 48.60(8)
S5 Cr Fe1 131.56(11)
S6 Cr Fe2 48.70(8)
S4 Cr Fe2 48.77(8)
S3 Cr Fe2 131.89(10)
S2 Cr Fe2 131.63(11)
S1 Cr Fe2 130.74(11)
S5 Cr Fe2 49.09(8)
Fe1 Cr Fe2 179.32(8)
C16 S1 Fe1 111.2(4)
C16 S1 Cr 111.9(4)
Fe1 S1 Cr 77.88(10)
C26 S2 Fe1 112.8(4)
C26 S2 Cr 112.2(4)
Fe1 S2 Cr 78.20(10)
C36 S3 Fe1 112.4(3)
C36 S3 Cr 112.1(3)
Fe1 S3 Cr 78.48(10)
C46 S4 Fe2 112.5(4)
C46 S4 Cr 113.4(4)
Fe2 S4 Cr 78.74(10)
C56 S5 Fe2 109.9(4)
C56 S5 Cr 110.6(4)
Fe2 S5 Cr 77.54(10)
C66 S6 Fe2 111.2(4)
C66 S6 Cr 111.9(4)
Fe2 S6 Cr 78.95(10)
C77 N1 C71 107.7(9)
C77 N1 C76 108.9(9)
C71 N1 C76 110.5(9)
C77 N1 Fe1 116.7(7)
C71 N1 Fe1 109.3(7)
C76 N1 Fe1 103.8(7)
C78 N2 C72 111.5(10)
C78 N2 C73 108.1(9)
C72 N2 C73 107.5(9)
C78 N2 Fe1 116.8(7)
C72 N2 Fe1 104.7(7)
C73 N2 Fe1 107.9(7)
C74 N3 C75 111.5(10)
C74 N3 C79 109.2(10)
C75 N3 C79 105.4(10)
C74 N3 Fe1 105.6(7)
C75 N3 Fe1 108.9(7)
C79 N3 Fe1 116.3(8)
C87 N4 C86 108.8(10)
C87 N4 C81 106.9(9)
C86 N4 C81 108.1(10)
C87 N4 Fe2 118.5(7)
C86 N4 Fe2 103.6(8)
C81 N4 Fe2 110.6(7)
C82 N5 C88 110.5(9)
C82 N5 C83 111.3(10)
C88 N5 C83 104.7(9)
C82 N5 Fe2 105.8(7)
C88 N5 Fe2 116.4(7)
C83 N5 Fe2 108.1(7)
C89 N6 C84 108.0(10)
C89 N6 C85 105.7(9)
C84 N6 C85 110.3(9)
C89 N6 Fe2 117.8(7)
C84 N6 Fe2 106.2(7)
C85 N6 Fe2 108.8(8)
C11 C10 C13 100.2(22)
C11 C10 C12 125.1(21)
C13 C10 C12 89.9(20)
C11 C10 C14 114.1(13)
C13 C10 C14 112.4(15)
C12 C10 C14 111.0(13)
C15 C14 C19 116.3(12)
C15 C14 C10 124.1(13)
C19 C14 C10 119.6(11)
C16 C15 C14 122.6(12)
C15 C16 C17 119.3(10)
C15 C16 S1 115.6(8)
C17 C16 S1 125.0(9)
C18 C17 C16 116.9(12)
C18 C17 C77 115.3(11)
C16 C17 C77 127.7(10)
C19 C18 C17 123.9(13)
C18 C19 C14 121.0(11)
C21 C20 C22 108.1(19)
C21 C20 C23 106.4(15)
C22 C20 C23 113.0(18)
C21 C20 C24 109.1(13)
C22 C20 C24 108.9(15)
C23 C20 C24 111.3(14)
C29 C24 C25 117.1(12)
C29 C24 C20 123.2(13)
C25 C24 C20 119.6(12)
C26 C25 C24 122.3(11)
C25 C26 C27 122.8(10)
C25 C26 S2 114.6(9)
C27 C26 S2 122.3(9)
C26 C27 C28 116.2(12)
C26 C27 C78 129.8(11)
C28 C27 C78 113.9(11)
C27 C28 C29 119.9(13)
C24 C29 C28 121.7(13)
C32 C30 C31 106.6(14)
C32 C30 C34 108.4(11)
C31 C30 C34 110.5(14)
C32 C30 C33 109.9(18)
C31 C30 C33 109.7(14)
C34 C30 C33 111.6(12)
C39 C34 C35 119.1(11)
C39 C34 C30 119.8(12)
C35 C34 C30 121.0(12)
C36 C35 C34 122.3(11)
C35 C36 C37 119.7(10)
C35 C36 S3 116.7(8)
C37 C36 S3 123.1(8)
C38 C37 C36 116.7(10)
C38 C37 C79 114.6(10)
C36 C37 C79 128.6(10)
C37 C38 C39 122.7(11)
C34 C39 C38 119.5(11)
C41 C40 C44 111.8(18)
C41 C40 C42 102.2(19)
C44 C40 C42 108.6(14)
C44 C40 C41X 112.2(15)
C44 C40 C43X 117.7(23)
C41X C40 C43X 107.5(28)
C41 C40 C43 116.4(21)
C44 C40 C43 105.3(12)
C42 C40 C43 112.6(16)
C44 C40 C42X 105.3(25)
C41X C40 C42X 90.2(27)
C43X C40 C42X 120.8(32)
C45 C44 C49 116.9(11)
C45 C44 C40 121.9(10)
C49 C44 C40 121.2(10)
C46 C45 C44 120.8(10)
C45 C46 C47 122.4(10)
C45 C46 S4 114.1(8)
C47 C46 S4 123.3(9)
C48 C47 C46 116.7(10)
C48 C47 C87 115.5(12)
C46 C47 C87 127.8(11)
C49 C48 C47 122.3(12)
C48 C49 C44 120.5(12)
C51 C50 C54 113.6(11)
C51 C50 C53 108.1(13)
C54 C50 C53 106.2(12)
C51 C50 C52 107.8(13)
C54 C50 C52 108.0(10)
C53 C50 C52 113.2(14)
C55 C54 C59 117.0(11)
C55 C54 C50 122.6(11)
C59 C54 C50 120.3(11)
C54 C55 C56 121.3(10)
C57 C56 C55 121.6(9)
C57 C56 S5 123.7(8)
C55 C56 S5 114.4(8)
C56 C57 C58 117.2(10)
C56 C57 C88 130.5(10)
C58 C57 C88 112.2(10)
C59 C58 C57 120.8(11)
C58 C59 C54 122.0(11)
C64 C60 C61 114.1(14)
C64 C60 C63 106.9(12)
C61 C60 C63 110.7(17)
C64 C60 C62 109.0(13)
C61 C60 C62 106.5(15)
C63 C60 C62 109.7(16)
C69 C64 C65 115.1(13)
C69 C64 C60 122.8(12)
C65 C64 C60 122.1(12)
C64 C65 C66 122.1(12)
C67 C66 C65 118.5(11)
C67 C66 S6 127.0(9)
C65 C66 S6 113.9(9)
C68 C67 C66 117.7(12)
C68 C67 C89 117.0(11)
C66 C67 C89 125.3(11)
C67 C68 C69 122.1(12)
C64 C69 C68 124.0(12)
N1 C71 C72 110.4(9)
C71 C72 N2 110.2(10)
C74 C73 N2 110.4(10)
N3 C74 C73 109.2(10)
C76 C75 N3 112.6(9)
N1 C76 C75 109.5(10)
N1 C77 C17 119.9(9)
N2 C78 C27 116.2(10)
C37 C79 N3 116.4(10)
C82 C81 N4 107.3(9)
N5 C82 C81 110.3(9)
N5 C83 C84 111.4(9)
N6 C84 C83 108.7(10)
C86 C85 N6 108.8(10)
C85 C86 N4 111.8(10)
N4 C87 C47 118.5(11)
N5 C88 C57 118.0(11)
N6 C89 C67 117.5(10)
F3 P1 F6 88.4(19)
F3 P1 F4 84.2(19)
F6 P1 F4 158.9(20)
F3 P1 F5 168.0(19)
F6 P1 F5 95.4(18)
F4 P1 F5 88.3(15)
F3 P1 F1 87.6(18)
F6 P1 F1 93.8(18)
F4 P1 F1 105.6(20)
F5 P1 F1 103.4(16)
F3 P1 F2 81.2(17)
F6 P1 F2 84.8(16)
F4 P1 F2 74.5(14)
F5 P1 F2 87.8(13)
F1 P1 F2 168.7(16)
O13 Cl1 O12 112.5(12)
O13 Cl1 O11 106.7(14)
O12 Cl1 O11 118.5(14)
O13 Cl1 O14 118.7(20)
O12 Cl1 O14 102.3(14)
O11 Cl1 O14 98.0(15)
O23 Cl2 O22 115.2(15)
O23 Cl2 O21 115.8(12)
O22 Cl2 O21 107.2(10)
O23 Cl2 O24 105.8(18)
O22 Cl2 O24 103.4(15)
O21 Cl2 O24 108.5(15)
C101 C100 C102 121.9(36)
C101 C100 O100 116.9(36)
C102 C100 O100 120.4(35)

loop_
_geom_bond_atom_site_label_1
_geom_bond_atom_site_label_2
_geom_bond_distance
Fe1 N2 2.059(10)
Fe1 N3 2.059(10)
Fe1 N1 2.084(9)
Fe1 S3 2.249(3)
Fe1 S2 2.248(3)
Fe1 S1 2.254(3)
Fe1 Cr 2.937(3)
Fe2 N4 2.031(9)
Fe2 N5 2.047(9)
Fe2 N6 2.049(10)
Fe2 S6 2.254(3)
Fe2 S4 2.257(3)
Fe2 S5 2.279(3)
Fe2 Cr 2.944(3)
Cr S6 2.375(3)
Cr S4 2.381(3)
Cr S3 2.391(3)
Cr S2 2.405(3)
Cr S1 2.416(3)
Cr S5 2.419(3)
S1 C16 1.778(10)
S2 C26 1.793(10)
S3 C36 1.794(11)
S4 C46 1.790(10)
S5 C56 1.814(10)
S6 C66 1.759(12)
N1 C77 1.475(15)
N1 C71 1.49(2)
N1 C76 1.51(2)
N2 C78 1.466(15)
N2 C72 1.50(2)
N2 C73 1.553(15)
N3 C74 1.49(2)
N3 C75 1.507(14)
N3 C79 1.52(2)
N4 C87 1.45(2)
N4 C86 1.51(2)
N4 C81 1.532(15)
N5 C82 1.46(2)
N5 C88 1.489(15)
N5 C83 1.56(2)
N6 C89 1.48(2)
N6 C84 1.50(2)
N6 C85 1.545(15)
C10 C11 1.30(3)
C10 C13 1.49(2)
C10 C12 1.45(2)
C10 C14 1.54(2)
C14 C15 1.40(2)
C14 C19 1.42(2)
C15 C16 1.39(2)
C16 C17 1.42(2)
C17 C18 1.39(2)
C17 C77 1.54(2)
C18 C19 1.33(2)
C20 C21 1.46(2)
C20 C22 1.50(3)
C20 C23 1.45(2)
C20 C24 1.54(2)
C24 C29 1.35(2)
C24 C25 1.40(2)
C25 C26 1.38(2)
C26 C27 1.38(2)
C27 C28 1.42(2)
C27 C78 1.50(2)
C28 C29 1.47(2)
C30 C32 1.52(2)
C30 C31 1.52(2)
C30 C34 1.57(2)
C30 C33 1.55(2)
C34 C39 1.34(2)
C34 C35 1.37(2)
C35 C36 1.367(15)
C36 C37 1.402(15)
C37 C38 1.36(2)
C37 C79 1.53(2)
C38 C39 1.40(2)
C40 C41 1.47(4)
C40 C44 1.52(2)
C40 C42 1.54(3)
C40 C41X 1.53(3)
C40 C43X 1.46(5)
C40 C43 1.60(3)
C40 C42X 1.74(7)
C44 C45 1.41(2)
C44 C49 1.43(2)
C45 C46 1.371(15)
C46 C47 1.40(2)
C47 C48 1.40(2)
C47 C87 1.51(2)
C48 C49 1.36(2)
C50 C51 1.47(2)
C50 C54 1.55(2)
C50 C53 1.54(2)
C50 C52 1.57(2)
C54 C55 1.36(2)
C54 C59 1.40(2)
C55 C56 1.41(2)
C56 C57 1.34(2)
C57 C58 1.43(2)
C57 C88 1.50(2)
C58 C59 1.35(2)
C60 C64 1.49(2)
C60 C61 1.47(2)
C60 C63 1.56(2)
C60 C62 1.63(3)
C64 C69 1.38(2)
C64 C65 1.39(2)
C65 C66 1.44(2)
C66 C67 1.44(2)
C67 C68 1.34(2)
C67 C89 1.52(2)
C68 C69 1.38(2)
C71 C72 1.49(2)
C73 C74 1.49(2)
C75 C76 1.50(2)
C81 C82 1.55(2)
C83 C84 1.54(2)
C85 C86 1.52(2)
P1 F3 1.36(4)
P1 F6 1.42(4)
P1 F4 1.41(3)
P1 F5 1.44(3)
P1 F1 1.44(3)
P1 F2 1.73(3)
Cl1 O13 1.320(13)
Cl1 O12 1.384(11)
Cl1 O11 1.41(2)
Cl1 O14 1.45(2)
Cl2 O23 1.331(13)
Cl2 O22 1.365(11)
Cl2 O21 1.410(10)
Cl2 O24 1.44(2)
O100 C100 1.28(3)
C100 C101 1.41(5)
C100 C102 1.38(4)
